data_7701649
loop_
_publ_author_name
'Ordyszewska, Anna'
'Szynkiewicz, Natalia'
'Perzanowski, Emil'
'Chojnacki, Jaros\/law'
'Wi\'sniewska, Aleksandra'
'Grubba, Rafa\/l'

_publ_section_title
;
 Structural and spectroscopic analysis of a new family of monomeric
 diphosphinoboranes.
;
_journal_issue 33
_journal_name_full 'Dalton transactions (Cambridge, England : 2003)'
_journal_page_first 12482
_journal_page_last 12495
_journal_paper_doi 10.1039/c9dt02195g
_journal_volume 48
_journal_year 2019
_chemical_formula_moiety 'C26 H33 B P2'
_chemical_formula_sum 'C26 H33 B P2'
_chemical_formula_weight 418.27
_space_group_crystal_system monoclinic
_space_group_IT_number 14
_space_group_name_Hall '-P 2yn'
_space_group_name_H-M_alt 'P 1 21/n 1'
_atom_sites_solution_hydrogens geom
_atom_sites_solution_primary dual
_audit_creation_date 2019-02-04
_audit_creation_method
;
Olex2 1.2
(compiled 2018.05.29 svn.r3508 for OlexSys, GUI svn.r5506)
;
_audit_update_record
;
2019-02-13 deposited with the CCDC.	2019-07-30 downloaded from the CCDC.
;
_cell_angle_alpha 90
_cell_angle_beta 100.036(2)
_cell_angle_gamma 90
_cell_formula_units_Z 4
_cell_length_a 10.9465(3)
_cell_length_b 19.4060(3)
_cell_length_c 11.5916(3)
_cell_measurement_reflns_used 38996
_cell_measurement_temperature 120(2)
_cell_measurement_theta_max 29.63
_cell_measurement_theta_min 2.58
_cell_volume 2424.70(10)
_computing_cell_refinement 'X-Area Recipe 1.33.0.0 (STOE, 2015)'
_computing_data_collection 'X-Area WinXpose 2.0.22.0 (STOE, 2016)'
_computing_data_reduction 'X-Area Integrate 1.72.0.0 (STOE, 2018) X-Area X-Red32 1.63.4.0 (STOE, 2017)'
_computing_molecular_graphics 'Olex2 (Dolomanov et al., 2009)'
_computing_publication_material 'Olex2 (Dolomanov et al., 2009)'
_computing_structure_refinement 'ShelXL (Sheldrick, 2015)'
_computing_structure_solution 'ShelXT (Sheldrick, 2015)'
_diffrn_ambient_temperature 120.0
_diffrn_detector_area_resol_mean 6.67
_diffrn_measured_fraction_theta_full 0.999
_diffrn_measured_fraction_theta_max 0.987
_diffrn_measurement_device_type 'STOE IPDS 2T'
_diffrn_measurement_method 'rotation method, \w scans'
_diffrn_radiation_type MoK\a
_diffrn_radiation_wavelength 0.71073
_diffrn_reflns_av_R_equivalents 0.0252
_diffrn_reflns_av_unetI/netI 0.0166
_diffrn_reflns_Laue_measured_fraction_full 0.999
_diffrn_reflns_Laue_measured_fraction_max 0.987
_diffrn_reflns_limit_h_max 14
_diffrn_reflns_limit_h_min -13
_diffrn_reflns_limit_k_max 26
_diffrn_reflns_limit_k_min -26
_diffrn_reflns_limit_l_max 15
_diffrn_reflns_limit_l_min -15
_diffrn_reflns_number 31618
_diffrn_reflns_point_group_measured_fraction_full 0.999
_diffrn_reflns_point_group_measured_fraction_max 0.987
_diffrn_reflns_theta_full 25.242
_diffrn_reflns_theta_max 29.284
_diffrn_reflns_theta_min 2.755
_diffrn_source 'GeniX Mo, 0.05 x 0.05 mm2 microfocus'
_exptl_absorpt_coefficient_mu 0.189
_exptl_absorpt_correction_type none
_exptl_crystal_colour colourless
_exptl_crystal_colour_primary colourless
_exptl_crystal_density_diffrn 1.146
_exptl_crystal_density_method 'not measured'
_exptl_crystal_description fragment
_exptl_crystal_F_000 896
_exptl_crystal_size_max 0.33
_exptl_crystal_size_mid 0.14
_exptl_crystal_size_min 0.07
_refine_diff_density_max 0.398
_refine_diff_density_min -0.261
_refine_diff_density_rms 0.046
_refine_ls_extinction_method none
_refine_ls_goodness_of_fit_ref 1.047
_refine_ls_hydrogen_treatment constr
_refine_ls_matrix_type full
_refine_ls_number_parameters 268
_refine_ls_number_reflns 6525
_refine_ls_number_restraints 0
_refine_ls_restrained_S_all 1.047
_refine_ls_R_factor_all 0.0410
_refine_ls_R_factor_gt 0.0334
_refine_ls_shift/su_max 0.002
_refine_ls_shift/su_mean 0.000
_refine_ls_structure_factor_coef Fsqd
_refine_ls_weighting_details 'w=1/[\s^2^(Fo^2^)+(0.0461P)^2^+0.8024P] where P=(Fo^2^+2Fc^2^)/3'
_refine_ls_weighting_scheme calc
_refine_ls_wR_factor_gt 0.0851
_refine_ls_wR_factor_ref 0.0892
_reflns_Friedel_coverage 0.000
_reflns_number_gt 5622
_reflns_number_total 6525
_reflns_threshold_expression 'I > 2\s(I)'
_cod_data_source_file c9dt02195g2.cif
_cod_data_source_block 8
_cod_database_code 7701649
_shelx_shelxl_version_number 2018/3
_shelx_space_group_comment
;
The symmetry employed for this shelxl refinement is uniquely defined
by the following loop, which should always be used as a source of
symmetry information in preference to the above space-group names.
They are only intended as comments.
;
_shelx_estimated_absorpt_t_max 0.987
_shelx_estimated_absorpt_t_min 0.940
_olex2_refinement_description
;
1. Fixed Uiso
 At 1.2 times of:
  All C(H) groups
 At 1.5 times of:
  All C(H,H,H) groups
2.a Aromatic/amide H refined with riding coordinates:
 C2(H2), C3(H3), C4(H4), C5(H5), C6(H6), C12(H12), C13(H13), C14(H14),
 C15(H15), C16(H16), C22(H22), C23(H23), C24(H24), C25(H25), C26(H26)
2.b Idealised Me refined as rotating group:
 C8(H8A,H8B,H8C), C9(H9A,H9B,H9C), C10(H10A,H10B,H10C), C18(H18A,H18B,H18C),
 C19(H19A,H19B,H19C), C20(H20A,H20B,H20C)
;
_olex2_submission_special_instructions 'No special instructions were received'

loop_
_space_group_symop_operation_xyz
'x, y, z'
'-x+1/2, y+1/2, -z+1/2'
'-x, -y, -z'
'x-1/2, -y-1/2, z-1/2'

loop_
_atom_site_label
_atom_site_type_symbol
_atom_site_fract_x
_atom_site_fract_y
_atom_site_fract_z
_atom_site_U_iso_or_equiv
_atom_site_adp_type
_atom_site_occupancy
_atom_site_site_symmetry_order
_atom_site_calc_flag
_atom_site_refinement_flags_posn
P1 P 0.35989(2) 0.72555(2) 0.25550(2) 0.01552(7) Uani 1 1 d .
P2 P 0.63382(2) 0.77987(2) 0.38320(2) 0.01608(7) Uani 1 1 d .
C1 C 0.57418(9) 0.63202(5) 0.32577(9) 0.0179(2) Uani 1 1 d .
C2 C 0.59555(10) 0.59473(6) 0.43112(10) 0.0221(2) Uani 1 1 d .
H2 H 0.579552 0.615950 0.500824 0.027 Uiso 1 1 calc R
C3 C 0.63961(12) 0.52745(6) 0.43569(12) 0.0293(3) Uani 1 1 d .
H3 H 0.653636 0.503272 0.508057 0.035 Uiso 1 1 calc R
C4 C 0.66314(13) 0.49554(6) 0.33472(13) 0.0329(3) Uani 1 1 d .
H4 H 0.693804 0.449664 0.337709 0.039 Uiso 1 1 calc R
C5 C 0.64154(12) 0.53116(6) 0.22933(12) 0.0291(3) Uani 1 1 d .
H5 H 0.656794 0.509405 0.159809 0.035 Uiso 1 1 calc R
C6 C 0.59770(10) 0.59849(6) 0.22495(10) 0.0221(2) Uani 1 1 d .
H6 H 0.583416 0.622217 0.152151 0.026 Uiso 1 1 calc R
C7 C 0.24989(10) 0.65619(5) 0.28791(9) 0.0179(2) Uani 1 1 d .
C8 C 0.28107(11) 0.58859(6) 0.23075(11) 0.0249(2) Uani 1 1 d .
H8A H 0.284833 0.596834 0.148030 0.037 Uiso 1 1 calc GR
H8B H 0.216752 0.554297 0.236731 0.037 Uiso 1 1 calc GR
H8C H 0.361530 0.571474 0.270975 0.037 Uiso 1 1 calc GR
C9 C 0.25377(11) 0.64588(6) 0.41941(10) 0.0239(2) Uani 1 1 d .
H9A H 0.337796 0.632562 0.456583 0.036 Uiso 1 1 calc GR
H9B H 0.195256 0.609509 0.431687 0.036 Uiso 1 1 calc GR
H9C H 0.230730 0.688967 0.454163 0.036 Uiso 1 1 calc GR
C10 C 0.11917(10) 0.67883(6) 0.23042(10) 0.0237(2) Uani 1 1 d .
H10A H 0.097425 0.721610 0.266956 0.036 Uiso 1 1 calc GR
H10B H 0.059437 0.642761 0.241017 0.036 Uiso 1 1 calc GR
H10C H 0.117109 0.686573 0.146563 0.036 Uiso 1 1 calc GR
C11 C 0.30360(10) 0.80315(5) 0.31879(10) 0.0182(2) Uani 1 1 d .
C12 C 0.32930(10) 0.81881(6) 0.43788(10) 0.0222(2) Uani 1 1 d .
H12 H 0.382164 0.789553 0.490187 0.027 Uiso 1 1 calc R
C13 C 0.27783(12) 0.87721(6) 0.48071(12) 0.0284(3) Uani 1 1 d .
H13 H 0.296204 0.887701 0.561946 0.034 Uiso 1 1 calc R
C14 C 0.20012(13) 0.91994(6) 0.40535(13) 0.0336(3) Uani 1 1 d .
H14 H 0.164758 0.959472 0.434958 0.040 Uiso 1 1 calc R
C15 C 0.17397(13) 0.90508(6) 0.28703(13) 0.0335(3) Uani 1 1 d .
H15 H 0.120705 0.934412 0.235244 0.040 Uiso 1 1 calc R
C16 C 0.22572(11) 0.84710(6) 0.24377(11) 0.0254(2) Uani 1 1 d .
H16 H 0.207885 0.837302 0.162269 0.031 Uiso 1 1 calc R
C17 C 0.79624(10) 0.76837(6) 0.35153(9) 0.0187(2) Uani 1 1 d .
C18 C 0.79970(11) 0.76459(7) 0.22055(10) 0.0259(2) Uani 1 1 d .
H18A H 0.749544 0.725484 0.186088 0.039 Uiso 1 1 calc GR
H18B H 0.885590 0.758503 0.208908 0.039 Uiso 1 1 calc GR
H18C H 0.766179 0.807346 0.182608 0.039 Uiso 1 1 calc GR
C19 C 0.87224(11) 0.83035(6) 0.40550(11) 0.0267(2) Uani 1 1 d .
H19A H 0.835246 0.872908 0.369615 0.040 Uiso 1 1 calc GR
H19B H 0.957629 0.826230 0.391357 0.040 Uiso 1 1 calc GR
H19C H 0.872439 0.831547 0.490057 0.040 Uiso 1 1 calc GR
C20 C 0.85171(10) 0.70273(6) 0.41330(10) 0.0235(2) Uani 1 1 d .
H20A H 0.839167 0.703153 0.494966 0.035 Uiso 1 1 calc GR
H20B H 0.940722 0.700831 0.411045 0.035 Uiso 1 1 calc GR
H20C H 0.810666 0.662264 0.373348 0.035 Uiso 1 1 calc GR
C21 C 0.58000(9) 0.85986(5) 0.30680(9) 0.01726(19) Uani 1 1 d .
C22 C 0.57733(11) 0.92012(6) 0.37251(10) 0.0225(2) Uani 1 1 d .
H22 H 0.602431 0.918708 0.455169 0.027 Uiso 1 1 calc R
C23 C 0.53822(12) 0.98217(6) 0.31789(12) 0.0285(3) Uani 1 1 d .
H23 H 0.536777 1.022825 0.363274 0.034 Uiso 1 1 calc R
C24 C 0.50148(12) 0.98461(6) 0.19764(12) 0.0286(3) Uani 1 1 d .
H24 H 0.475478 1.027048 0.160418 0.034 Uiso 1 1 calc R
C25 C 0.50253(11) 0.92511(6) 0.13116(11) 0.0248(2) Uani 1 1 d .
H25 H 0.476537 0.926739 0.048614 0.030 Uiso 1 1 calc R
C26 C 0.54160(10) 0.86330(6) 0.18554(10) 0.0201(2) Uani 1 1 d .
H26 H 0.542255 0.822767 0.139680 0.024 Uiso 1 1 calc R
B1 B 0.52580(11) 0.70822(6) 0.32220(10) 0.0163(2) Uani 1 1 d .

loop_
_atom_site_aniso_label
_atom_site_aniso_U_11
_atom_site_aniso_U_22
_atom_site_aniso_U_33
_atom_site_aniso_U_23
_atom_site_aniso_U_13
_atom_site_aniso_U_12
P1 0.01492(12) 0.01538(12) 0.01636(13) 0.00036(9) 0.00301(9) 0.00095(9)
P2 0.01542(12) 0.01700(13) 0.01559(13) 0.00047(9) 0.00209(9) 0.00027(9)
C1 0.0140(4) 0.0174(5) 0.0218(5) 0.0016(4) 0.0020(4) 0.0000(4)
C2 0.0221(5) 0.0208(5) 0.0224(5) 0.0021(4) 0.0014(4) 0.0003(4)
C3 0.0304(6) 0.0228(6) 0.0337(6) 0.0094(5) 0.0026(5) 0.0039(5)
C4 0.0337(6) 0.0186(5) 0.0475(8) 0.0045(5) 0.0105(6) 0.0078(5)
C5 0.0321(6) 0.0219(5) 0.0360(7) -0.0036(5) 0.0137(5) 0.0037(5)
C6 0.0221(5) 0.0206(5) 0.0245(5) 0.0016(4) 0.0072(4) 0.0021(4)
C7 0.0162(4) 0.0182(5) 0.0195(5) 0.0000(4) 0.0038(4) -0.0017(4)
C8 0.0222(5) 0.0197(5) 0.0338(6) -0.0066(4) 0.0079(5) -0.0037(4)
C9 0.0273(6) 0.0239(5) 0.0211(5) 0.0037(4) 0.0058(4) -0.0042(4)
C10 0.0166(5) 0.0273(6) 0.0269(6) 0.0018(4) 0.0028(4) -0.0013(4)
C11 0.0173(5) 0.0160(4) 0.0226(5) 0.0011(4) 0.0067(4) 0.0007(4)
C12 0.0219(5) 0.0212(5) 0.0247(5) -0.0016(4) 0.0077(4) -0.0019(4)
C13 0.0327(6) 0.0241(5) 0.0327(6) -0.0079(5) 0.0171(5) -0.0056(5)
C14 0.0385(7) 0.0179(5) 0.0510(8) -0.0022(5) 0.0261(6) 0.0022(5)
C15 0.0346(7) 0.0217(6) 0.0473(8) 0.0092(5) 0.0160(6) 0.0110(5)
C16 0.0267(6) 0.0221(5) 0.0284(6) 0.0056(4) 0.0071(5) 0.0072(4)
C17 0.0151(4) 0.0234(5) 0.0174(5) 0.0021(4) 0.0025(4) 0.0006(4)
C18 0.0218(5) 0.0376(6) 0.0190(5) 0.0024(5) 0.0060(4) 0.0059(5)
C19 0.0198(5) 0.0299(6) 0.0299(6) -0.0006(5) 0.0028(4) -0.0057(4)
C20 0.0168(5) 0.0290(6) 0.0246(5) 0.0053(4) 0.0030(4) 0.0043(4)
C21 0.0151(4) 0.0166(4) 0.0202(5) 0.0007(4) 0.0034(4) -0.0007(4)
C22 0.0222(5) 0.0198(5) 0.0254(5) -0.0030(4) 0.0044(4) -0.0004(4)
C23 0.0300(6) 0.0180(5) 0.0389(7) -0.0026(5) 0.0097(5) 0.0015(4)
C24 0.0282(6) 0.0203(5) 0.0389(7) 0.0086(5) 0.0100(5) 0.0053(4)
C25 0.0234(5) 0.0261(6) 0.0250(6) 0.0068(4) 0.0048(4) 0.0025(4)
C26 0.0197(5) 0.0202(5) 0.0203(5) 0.0009(4) 0.0034(4) -0.0005(4)
B1 0.0173(5) 0.0169(5) 0.0149(5) 0.0010(4) 0.0030(4) 0.0010(4)

loop_
_atom_type_symbol
_atom_type_description
_atom_type_scat_dispersion_real
_atom_type_scat_dispersion_imag
_atom_type_scat_source
C C 0.0033 0.0016 'International Tables Vol C Tables 4.2.6.8 and 6.1.1.4'
H H 0.0000 0.0000 'International Tables Vol C Tables 4.2.6.8 and 6.1.1.4'
B B 0.0013 0.0007 'International Tables Vol C Tables 4.2.6.8 and 6.1.1.4'
P P 0.1023 0.0942 'International Tables Vol C Tables 4.2.6.8 and 6.1.1.4'

loop_
_geom_angle_atom_site_label_1
_geom_angle_atom_site_label_2
_geom_angle_atom_site_label_3
_geom_angle
C11 P1 C7 103.67(5)
C11 P1 B1 110.61(5)
B1 P1 C7 113.30(5)
C21 P2 C17 103.90(5)
C21 P2 B1 108.44(5)
B1 P2 C17 112.99(5)
C2 C1 B1 120.88(10)
C6 C1 C2 117.36(10)
C6 C1 B1 121.76(10)
C3 C2 C1 121.45(11)
C4 C3 C2 120.09(12)
C3 C4 C5 119.49(11)
C4 C5 C6 120.35(12)
C5 C6 C1 121.26(11)
C8 C7 P1 109.03(7)
C9 C7 P1 112.56(7)
C9 C7 C8 110.40(9)
C9 C7 C10 109.39(9)
C10 C7 P1 106.78(7)
C10 C7 C8 108.55(9)
C12 C11 P1 123.58(8)
C12 C11 C16 118.65(10)
C16 C11 P1 117.70(9)
C11 C12 C13 120.36(11)
C14 C13 C12 120.27(12)
C15 C14 C13 119.98(11)
C14 C15 C16 119.96(12)
C15 C16 C11 120.78(12)
C18 C17 P2 112.70(7)
C18 C17 C19 109.75(9)
C18 C17 C20 110.36(9)
C19 C17 P2 106.86(7)
C19 C17 C20 108.58(9)
C20 C17 P2 108.46(7)
C22 C21 P2 118.71(8)
C26 C21 P2 122.80(8)
C26 C21 C22 118.49(10)
C23 C22 C21 120.61(11)
C24 C23 C22 120.03(11)
C23 C24 C25 120.10(11)
C26 C25 C24 119.88(11)
C25 C26 C21 120.89(10)
P1 B1 P2 121.48(6)
C1 B1 P1 118.55(8)
C1 B1 P2 119.97(8)

loop_
_geom_bond_atom_site_label_1
_geom_bond_atom_site_label_2
_geom_bond_distance
P1 C7 1.8869(11)
P1 C11 1.8285(11)
P1 B1 1.8762(12)
P2 C17 1.8903(11)
P2 C21 1.8328(11)
P2 B1 1.8815(12)
C1 C2 1.4036(15)
C1 C6 1.4001(15)
C1 B1 1.5688(15)
C2 C3 1.3897(16)
C3 C4 1.3873(19)
C4 C5 1.3875(19)
C5 C6 1.3899(16)
C7 C8 1.5347(15)
C7 C9 1.5306(15)
C7 C10 1.5337(15)
C11 C12 1.3935(15)
C11 C16 1.3971(15)
C12 C13 1.3950(16)
C13 C14 1.384(2)
C14 C15 1.382(2)
C15 C16 1.3918(17)
C17 C18 1.5270(15)
C17 C19 1.5326(16)
C17 C20 1.5337(15)
C21 C22 1.3986(15)
C21 C26 1.3968(15)
C22 C23 1.3927(16)
C23 C24 1.3825(19)
C24 C25 1.3895(17)
C25 C26 1.3875(15)

loop_
_geom_torsion_atom_site_label_1
_geom_torsion_atom_site_label_2
_geom_torsion_atom_site_label_3
_geom_torsion_atom_site_label_4
_geom_torsion
P1 C11 C12 C13 -176.66(9)
P1 C11 C16 C15 176.45(10)
P2 C21 C22 C23 179.39(9)
P2 C21 C26 C25 -179.44(8)
C1 C2 C3 C4 -0.20(19)
C2 C1 C6 C5 -0.57(16)
C2 C1 B1 P1 -106.04(11)
C2 C1 B1 P2 74.32(12)
C2 C3 C4 C5 -0.4(2)
C3 C4 C5 C6 0.6(2)
C4 C5 C6 C1 -0.05(19)
C6 C1 C2 C3 0.69(16)
C6 C1 B1 P1 73.94(12)
C6 C1 B1 P2 -105.70(11)
C7 P1 C11 C12 79.56(10)
C7 P1 C11 C16 -97.23(9)
C7 P1 B1 P2 -143.15(6)
C7 P1 B1 C1 37.22(10)
C11 P1 C7 C8 175.75(8)
C11 P1 C7 C9 -61.39(9)
C11 P1 C7 C10 58.66(8)
C11 P1 B1 P2 -27.25(8)
C11 P1 B1 C1 153.12(8)
C11 C12 C13 C14 0.39(17)
C12 C11 C16 C15 -0.50(17)
C12 C13 C14 C15 -0.47(19)
C13 C14 C15 C16 0.1(2)
C14 C15 C16 C11 0.43(19)
C16 C11 C12 C13 0.10(16)
C17 P2 C21 C22 -103.50(9)
C17 P2 C21 C26 76.41(10)
C17 P2 B1 P1 -141.32(6)
C17 P2 B1 C1 38.30(10)
C21 P2 C17 C18 -58.28(9)
C21 P2 C17 C19 62.35(8)
C21 P2 C17 C20 179.23(8)
C21 P2 B1 P1 -26.71(8)
C21 P2 B1 C1 152.91(8)
C21 C22 C23 C24 0.04(18)
C22 C21 C26 C25 0.47(16)
C22 C23 C24 C25 0.53(19)
C23 C24 C25 C26 -0.59(18)
C24 C25 C26 C21 0.08(17)
C26 C21 C22 C23 -0.53(16)
B1 P1 C7 C8 -64.31(9)
B1 P1 C7 C9 58.55(9)
B1 P1 C7 C10 178.60(7)
B1 P1 C11 C12 -42.20(11)
B1 P1 C11 C16 141.01(9)
B1 P2 C17 C18 59.03(9)
B1 P2 C17 C19 179.66(7)
B1 P2 C17 C20 -63.46(9)
B1 P2 C21 C22 136.07(9)
B1 P2 C21 C26 -44.02(10)
B1 C1 C2 C3 -179.33(11)
B1 C1 C6 C5 179.45(11)
